data_7106441
loop_
_publ_author_name
N.P.Deifel
C.L.Cahill

_publ_section_title
;
 Combining coordination and supramolecular chemistry for the formation of
 uranyl-organic hybrid materials
;
_journal_name_full Chem.Commun.
_journal_page_first 6114
_journal_paper_doi 10.1039/c1cc11116g
_journal_volume 47
_journal_year 2011
_chemical_formula_sum 'C28 H20 Br4 O14 U2'
_chemical_formula_weight 1376.12
_chemical_name_systematic
;
?
;
_space_group_IT_number 14
_symmetry_cell_setting monoclinic
_symmetry_space_group_name_Hall '-P 2ybc'
_symmetry_space_group_name_H-M 'P 1 21/c 1'
_atom_sites_solution_hydrogens geom
_atom_sites_solution_primary direct
_atom_sites_solution_secondary difmap
_audit_creation_method SHELXL-97
_cell_angle_alpha 90.00
_cell_angle_beta 92.7130(10)
_cell_angle_gamma 90.00
_cell_formula_units_Z 2
_cell_length_a 19.8826(19)
_cell_length_b 8.8238(8)
_cell_length_c 10.1004(10)
_cell_measurement_reflns_used 7872
_cell_measurement_temperature 293(2)
_cell_measurement_theta_max 53.058
_cell_measurement_theta_min 6.134
_cell_volume 1770.0(3)
_computing_cell_refinement 'SAINTPLUS (Bruker AXS, 2005)'
_computing_data_collection 'APEX II (Bruker AXS, 2005)'
_computing_data_reduction 'SAINTPLUS (Bruker AXS, 2005)'
_computing_publication_material 'WINGX (Farrugia, 1998)'
_computing_structure_refinement 'SHELXL-97 (Sheldrick, 2008)'
_computing_structure_solution 'SHELXS (Sheldrick, 2008)'
_diffrn_ambient_temperature 293(2)
_diffrn_measured_fraction_theta_full 0.999
_diffrn_measured_fraction_theta_max 0.999
_diffrn_measurement_device_type 'Bruker APEX II CCD'
_diffrn_measurement_method 'phi and omega scans'
_diffrn_radiation_monochromator graphite
_diffrn_radiation_source 'fine-focus sealed tube'
_diffrn_radiation_type MoK\a
_diffrn_radiation_wavelength 0.71073
_diffrn_reflns_av_R_equivalents 0.0516
_diffrn_reflns_av_sigmaI/netI 0.0345
_diffrn_reflns_limit_h_max 26
_diffrn_reflns_limit_h_min -26
_diffrn_reflns_limit_k_max 11
_diffrn_reflns_limit_k_min -11
_diffrn_reflns_limit_l_max 12
_diffrn_reflns_limit_l_min -13
_diffrn_reflns_number 29979
_diffrn_reflns_theta_full 28.28
_diffrn_reflns_theta_max 28.28
_diffrn_reflns_theta_min 2.05
_exptl_absorpt_coefficient_mu 13.716
_exptl_absorpt_correction_T_max 0.587
_exptl_absorpt_correction_T_min 0.303
_exptl_absorpt_correction_type empirical
_exptl_absorpt_process_details 'SADABS, Sheldrick (2008)'
_exptl_crystal_colour yellow
_exptl_crystal_density_diffrn 2.582
_exptl_crystal_density_method 'not measured'
_exptl_crystal_description plate
_exptl_crystal_F_000 1248
_exptl_crystal_size_max 0.09
_exptl_crystal_size_mid 0.08
_exptl_crystal_size_min 0.04
_refine_diff_density_max 1.732
_refine_diff_density_min -1.339
_refine_diff_density_rms 0.147
_refine_ls_extinction_method none
_refine_ls_goodness_of_fit_ref 1.061
_refine_ls_hydrogen_treatment constr
_refine_ls_matrix_type full
_refine_ls_number_parameters 217
_refine_ls_number_reflns 4393
_refine_ls_number_restraints 0
_refine_ls_restrained_S_all 1.061
_refine_ls_R_factor_all 0.0435
_refine_ls_R_factor_gt 0.0297
_refine_ls_shift/su_max 0.001
_refine_ls_shift/su_mean 0.000
_refine_ls_structure_factor_coef Fsqd
_refine_ls_weighting_details 'calc w=1/[\s^2^(Fo^2^)+(0.0295P)^2^+3.3311P] where P=(Fo^2^+2Fc^2^)/3'
_refine_ls_weighting_scheme calc
_refine_ls_wR_factor_gt 0.0649
_refine_ls_wR_factor_ref 0.0699
_reflns_number_gt 3550
_reflns_number_total 4393
_reflns_threshold_expression >2\s(I)
_cod_data_source_file c1cc11116g.txt
_cod_data_source_block 2
_cod_original_sg_symbol_H-M 'P 21/c'
_cod_database_code 7106441

loop_
_symmetry_equiv_pos_as_xyz
'x, y, z'
'-x, y+1/2, -z+1/2'
'-x, -y, -z'
'x, -y-1/2, z-1/2'

loop_
_atom_site_label
_atom_site_type_symbol
_atom_site_fract_x
_atom_site_fract_y
_atom_site_fract_z
_atom_site_U_iso_or_equiv
_atom_site_adp_type
_atom_site_occupancy
_atom_site_symmetry_multiplicity
_atom_site_calc_flag
_atom_site_refinement_flags
_atom_site_disorder_assembly
_atom_site_disorder_group
U1 U 0.069127(9) 0.96143(2) 0.224502(18) 0.02653(6) Uani 1 1 d . . .
O1 O 0.07020(19) 0.7889(4) 0.1358(4) 0.0386(9) Uani 1 1 d . . .
O2 O 0.06803(18) 1.1356(4) 0.3106(4) 0.0396(9) Uani 1 1 d . . .
O3 O 0.01037(19) 0.8519(4) 0.4118(4) 0.0403(9) Uani 1 1 d . . .
O4 O -0.04640(18) 0.9876(4) 0.1701(4) 0.0371(9) Uani 1 1 d . . .
O5 O 0.08035(18) 1.0930(4) 0.0295(4) 0.0384(9) Uani 1 1 d . . .
O6 O 0.18941(19) 0.9788(5) 0.2162(4) 0.0453(10) Uani 1 1 d . . .
O7 O 0.15087(18) 0.8547(5) 0.3844(4) 0.0420(9) Uani 1 1 d . . .
Br1 Br 0.37790(3) 1.13339(12) -0.27910(9) 0.0778(3) Uani 1 1 d . . .
Br2 Br 0.48906(4) 0.74572(14) 0.50784(13) 0.1169(4) Uani 1 1 d . . .
C1 C 0.0915(3) 1.0608(5) -0.0903(5) 0.0307(11) Uani 1 1 d . . .
C2 C 0.1607(3) 1.0786(6) -0.1366(5) 0.0316(11) Uani 1 1 d . . .
C3 C 0.2096(3) 1.1519(6) -0.0564(6) 0.0361(12) Uani 1 1 d . . .
H3 H 0.1987 1.1897 0.0259 0.043 Uiso 1 1 calc R . .
C4 C 0.2738(3) 1.1683(7) -0.0990(6) 0.0460(15) Uani 1 1 d . . .
H4 H 0.3066 1.2171 -0.0459 0.055 Uiso 1 1 calc R . .
C5 C 0.2891(3) 1.1121(7) -0.2206(6) 0.0450(14) Uani 1 1 d . . .
C6 C 0.2421(3) 1.0410(8) -0.3018(7) 0.0521(16) Uani 1 1 d . . .
H6 H 0.2534 1.0048 -0.3843 0.063 Uiso 1 1 calc R . .
C7 C 0.1769(3) 1.0235(7) -0.2589(6) 0.0435(14) Uani 1 1 d . . .
H7 H 0.1444 0.9747 -0.3127 0.052 Uiso 1 1 calc R . .
C8 C 0.1997(3) 0.8992(7) 0.3205(6) 0.0372(12) Uani 1 1 d . . .
C9 C 0.2702(3) 0.8616(6) 0.3654(5) 0.0356(12) Uani 1 1 d . . .
C10 C 0.2825(3) 0.7465(7) 0.4549(6) 0.0474(15) Uani 1 1 d . . .
H10 H 0.2468 0.6933 0.4886 0.057 Uiso 1 1 calc R . .
C11 C 0.3478(3) 0.7093(8) 0.4948(7) 0.0606(19) Uani 1 1 d . . .
H11 H 0.3564 0.6286 0.5522 0.073 Uiso 1 1 calc R . .
C12 C 0.3998(3) 0.7938(9) 0.4483(8) 0.063(2) Uani 1 1 d . . .
C13 C 0.3885(3) 0.9104(10) 0.3614(8) 0.066(2) Uani 1 1 d . . .
H13 H 0.4243 0.9667 0.3316 0.079 Uiso 1 1 calc R . .
C14 C 0.3238(3) 0.9439(8) 0.3184(8) 0.0553(17) Uani 1 1 d . . .
H14 H 0.3157 1.0218 0.2576 0.066 Uiso 1 1 calc R . .

loop_
_atom_site_aniso_label
_atom_site_aniso_U_11
_atom_site_aniso_U_22
_atom_site_aniso_U_33
_atom_site_aniso_U_23
_atom_site_aniso_U_13
_atom_site_aniso_U_12
U1 0.02819(10) 0.02630(10) 0.02494(10) -0.00019(8) -0.00034(7) 0.00018(8)
O1 0.047(2) 0.0303(19) 0.039(2) -0.0073(17) 0.0014(17) 0.0022(16)
O2 0.041(2) 0.035(2) 0.043(2) -0.0128(18) 0.0024(17) -0.0040(17)
O3 0.048(2) 0.042(2) 0.031(2) 0.0083(17) 0.0025(17) -0.0039(17)
O4 0.0303(19) 0.036(2) 0.045(2) 0.0020(17) -0.0016(17) -0.0034(15)
O5 0.038(2) 0.047(2) 0.030(2) 0.0114(17) 0.0050(16) 0.0001(17)
O6 0.036(2) 0.060(3) 0.039(2) 0.017(2) 0.0017(17) 0.0011(19)
O7 0.035(2) 0.052(3) 0.038(2) 0.0120(19) 0.0003(17) 0.0004(17)
Br1 0.0361(3) 0.1125(7) 0.0863(6) -0.0039(5) 0.0189(4) -0.0069(4)
Br2 0.0386(4) 0.1532(10) 0.1567(11) 0.0441(9) -0.0188(5) 0.0145(5)
C1 0.033(3) 0.026(2) 0.034(3) 0.010(2) 0.001(2) 0.001(2)
C2 0.033(3) 0.030(3) 0.032(3) 0.004(2) 0.003(2) 0.000(2)
C3 0.033(3) 0.039(3) 0.037(3) -0.002(2) 0.005(2) -0.003(2)
C4 0.032(3) 0.058(4) 0.047(4) 0.001(3) -0.003(3) -0.011(3)
C5 0.030(3) 0.052(4) 0.054(4) 0.006(3) 0.009(3) -0.002(3)
C6 0.040(3) 0.072(5) 0.045(4) -0.003(3) 0.010(3) -0.004(3)
C7 0.037(3) 0.054(4) 0.040(3) -0.003(3) 0.001(3) -0.003(3)
C8 0.033(3) 0.043(3) 0.036(3) -0.003(3) -0.003(2) 0.000(2)
C9 0.030(3) 0.040(3) 0.036(3) -0.002(2) -0.002(2) 0.004(2)
C10 0.038(3) 0.049(4) 0.055(4) 0.005(3) -0.005(3) -0.004(3)
C11 0.050(4) 0.062(4) 0.069(5) 0.023(4) -0.010(3) 0.005(3)
C12 0.034(3) 0.081(5) 0.073(5) 0.008(4) -0.006(3) 0.012(3)
C13 0.033(3) 0.086(6) 0.079(5) 0.009(5) 0.009(3) -0.004(3)
C14 0.042(3) 0.057(4) 0.067(5) 0.011(3) 0.001(3) 0.000(3)

loop_
_atom_type_symbol
_atom_type_description
_atom_type_scat_dispersion_real
_atom_type_scat_dispersion_imag
_atom_type_scat_source
C C 0.0033 0.0016 'International Tables Vol C Tables 4.2.6.8 and 6.1.1.4'
H H 0.0000 0.0000 'International Tables Vol C Tables 4.2.6.8 and 6.1.1.4'
O O 0.0106 0.0060 'International Tables Vol C Tables 4.2.6.8 and 6.1.1.4'
Br Br -0.2901 2.4595 'International Tables Vol C Tables 4.2.6.8 and 6.1.1.4'
U U -9.6767 9.6646 'International Tables Vol C Tables 4.2.6.8 and 6.1.1.4'

loop_
_geom_angle_atom_site_label_1
_geom_angle_atom_site_label_2
_geom_angle_atom_site_label_3
_geom_angle
_geom_angle_site_symmetry_1
_geom_angle_site_symmetry_3
_geom_angle_publ_flag
O2 U1 O1 179.03(18) . . ?
O2 U1 O5 89.23(16) . . ?
O1 U1 O5 89.81(16) . . ?
O2 U1 O4 89.72(15) . . ?
O1 U1 O4 90.07(15) . . ?
O5 U1 O4 83.32(13) . . ?
O2 U1 O6 89.84(16) . . ?
O1 U1 O6 90.07(16) . . ?
O5 U1 O6 78.55(13) . . ?
O4 U1 O6 161.87(14) . . ?
O2 U1 O7 91.90(16) . . ?
O1 U1 O7 88.82(15) . . ?
O5 U1 O7 132.45(13) . . ?
O4 U1 O7 144.20(13) . . ?
O6 U1 O7 53.93(13) . . ?
O2 U1 O3 86.89(16) . . ?
O1 U1 O3 93.96(16) . . ?
O5 U1 O3 157.00(13) . . ?
O4 U1 O3 74.00(13) . . ?
O6 U1 O3 124.07(13) . . ?
O7 U1 O3 70.39(12) . . ?
O2 U1 C8 91.89(17) . . ?
O1 U1 C8 88.47(17) . . ?
O5 U1 C8 105.70(15) . . ?
O4 U1 C8 170.85(16) . . ?
O6 U1 C8 27.21(15) . . ?
O7 U1 C8 26.75(15) . . ?
O3 U1 C8 97.09(15) . . ?
C1 O4 U1 141.3(4) 3_575 . ?
C1 O5 U1 136.7(3) . . ?
C8 O6 U1 93.3(3) . . ?
C8 O7 U1 92.7(3) . . ?
O4 C1 O5 122.4(5) 3_575 . ?
O4 C1 C2 118.7(5) 3_575 . ?
O5 C1 C2 118.8(5) . . ?
C7 C2 C3 119.8(5) . . ?
C7 C2 C1 120.3(5) . . ?
C3 C2 C1 119.9(5) . . ?
C4 C3 C2 120.0(5) . . ?
C5 C4 C3 119.4(5) . . ?
C6 C5 C4 122.0(5) . . ?
C6 C5 Br1 118.6(5) . . ?
C4 C5 Br1 119.4(4) . . ?
C5 C6 C7 118.9(6) . . ?
C2 C7 C6 120.0(6) . . ?
O7 C8 O6 120.0(5) . . ?
O7 C8 C9 120.9(5) . . ?
O6 C8 C9 119.1(5) . . ?
O7 C8 U1 60.6(3) . . ?
O6 C8 U1 59.5(3) . . ?
C9 C8 U1 177.0(4) . . ?
C10 C9 C14 119.6(5) . . ?
C10 C9 C8 120.1(5) . . ?
C14 C9 C8 120.3(5) . . ?
C9 C10 C11 120.3(6) . . ?
C12 C11 C10 118.9(6) . . ?
C13 C12 C11 121.7(6) . . ?
C13 C12 Br2 119.8(5) . . ?
C11 C12 Br2 118.6(6) . . ?
C12 C13 C14 119.4(7) . . ?
C13 C14 C9 120.1(6) . . ?

loop_
_geom_bond_atom_site_label_1
_geom_bond_atom_site_label_2
_geom_bond_distance
_geom_bond_site_symmetry_2
_geom_bond_publ_flag
U1 O2 1.767(4) . ?
U1 O1 1.767(4) . ?
U1 O5 2.307(4) . ?
U1 O4 2.348(4) . ?
U1 O6 2.402(4) . ?
U1 O7 2.426(4) . ?
U1 O3 2.467(4) . ?
U1 C8 2.783(5) . ?
O4 C1 1.252(6) 3_575 ?
O5 C1 1.272(6) . ?
O6 C8 1.275(7) . ?
O7 C8 1.254(7) . ?
Br1 C5 1.898(5) . ?
Br2 C12 1.895(6) . ?
C1 O4 1.252(6) 3_575 ?
C1 C2 1.481(7) . ?
C2 C7 1.381(8) . ?
C2 C3 1.395(7) . ?
C3 C4 1.374(8) . ?
C4 C5 1.372(9) . ?
C5 C6 1.366(9) . ?
C6 C7 1.394(8) . ?
C8 C9 1.489(7) . ?
C9 C10 1.374(8) . ?
C9 C14 1.392(8) . ?
C10 C11 1.379(8) . ?
C11 C12 1.375(10) . ?
C12 C13 1.364(10) . ?
C13 C14 1.370(9) . ?
